data_7718462
loop_
_publ_author_name
'M&#xf8;ller, Mads Sondrup'
'McKee, Vickie'
'McKenzie, Christine J.'

_publ_section_title
;
 Stereochemically (In)active lone pairs in Sb(III) complexes of a soft
 scorpionate ligand.
;
_journal_issue 16
_journal_name_full 'Dalton transactions (Cambridge, England : 2003)'
_journal_page_first 6665
_journal_page_last 6673
_journal_paper_doi 10.1039/d5dt00261c
_journal_volume 54
_journal_year 2025
_chemical_formula_moiety 'C24 H32 B2 N12 S6 Sb, C2 F3 O2, 0.25(C6 H12 O2), 1.6[C2HF3O2]'
_chemical_formula_sum 'C30.7 H36.6 B2 F7.8 N12 O5.7 S6 Sb'
_chemical_formula_weight 1148.85
_space_group_crystal_system monoclinic
_space_group_IT_number 15
_space_group_name_Hall '-I 2ya'
_space_group_name_H-M_alt 'I 1 2/a 1'
_atom_sites_solution_hydrogens mixed
_atom_sites_solution_primary dual
_atom_sites_solution_secondary difmap
_audit_creation_date 2024-09-25
_audit_creation_method
;
Olex2 1.5
(compiled 2024.02.16 svn.r378c4104 for OlexSys, GUI svn.r6928)
;
_audit_update_record
;
2024-10-03 deposited with the CCDC.	2025-03-25 downloaded from the CCDC.
;
_cell_angle_alpha 90
_cell_angle_beta 91.2010(10)
_cell_angle_gamma 90
_cell_formula_units_Z 4
_cell_length_a 10.36050(10)
_cell_length_b 17.2928(2)
_cell_length_c 28.3074(3)
_cell_measurement_reflns_used 31961
_cell_measurement_temperature 100.00(10)
_cell_measurement_theta_max 74.2730
_cell_measurement_theta_min 2.9960
_cell_volume 5070.50(9)
_computing_cell_refinement 'CrysAlisPro 1.171.43.101a (Rigaku OD, 2023)'
_computing_data_collection 'CrysAlisPro system (CCD 43.115a 64-bit (release 15-03-2024))'
_computing_data_reduction 'CrysAlisPro 1.171.43.101a (Rigaku OD, 2023)'
_computing_molecular_graphics 'Mercury (Macrae at al., 2008)'
_computing_publication_material 'Olex2 (Dolomanov et al. 2009), PublCIF (Westrip, 2010)'
_computing_structure_refinement 'SHELXL 2019/2 (Sheldrick, 2015)'
_computing_structure_solution 'SHELXT 2018/2 (Sheldrick, 2018)'
_diffrn_ambient_environment N~2~
_diffrn_ambient_temperature 100.00(10)
_diffrn_detector 'CCD plate'
_diffrn_detector_area_resol_mean 5.2923
_diffrn_detector_type AtlasS2
_diffrn_measured_fraction_theta_full 0.999
_diffrn_measured_fraction_theta_max 0.992
_diffrn_measurement_details
;
List of Runs (angles in degrees, time in seconds):

  # Type    Start    End  Width  t~exp~   \w     \q     \k     \f   Frames
#--------------------------------------------------------------------------
  1  \w    -15.00  23.00   1.00    0.50    --    0.00  38.00-180.00   38
  2  \w    -64.00  15.00   1.00    0.50    --    0.00 -38.00  90.00   79
  3  \w    -41.00  21.00   1.00    0.50    --    0.00 -57.00-150.00   62
  4  \w    -21.00  64.00   1.00    0.50    --    0.00  57.00-120.00   85
  5  \w    -15.00  66.00   1.00    0.50    --    0.00  38.00  60.00   81
  6  \w     38.00  66.00   1.00    0.50    --    0.00  38.00-180.00   28
  7  \w     -5.00  40.00   1.00    0.50    --    0.00  38.00 -30.00   45
  8  \w    -81.00 -54.00   1.00    1.65    --  -80.25 -73.00-130.94   27
  9  \w    -82.00 -55.00   1.00    1.65    --  -80.25 -69.00  19.26   27
 10  \w    -85.00 -57.00   1.00    1.65    --  -80.25 -63.00 145.97   28
 11  \w    -82.00 -55.00   1.00    1.65    --  -80.25 -70.00-122.95   27
 12  \w    -80.00 -53.00   1.00    1.65    --  -80.25 -77.00-150.00   27
 13  \w    -81.00 -54.00   1.00    1.65    --  -80.25 -73.00-106.56   27
 14  \w    -80.00 -53.00   1.00    1.65    --  -80.25 -77.00 120.00   27
 15  \w    -80.00 -53.00   1.00    1.65    --  -80.25 -77.00  90.00   27
 16  \w   -144.00-107.00   1.00    1.65    --  -80.25-125.00 -30.00   37
 17  \w    -81.00 -54.00   1.00    1.65    --  -80.25 -74.00  77.60   27
 18  \w    -81.00 -53.00   1.00    1.65    --  -80.25 -76.00-165.76   28
 19  \w    -80.00 -53.00   1.00    1.65    --  -80.25 -76.00 -51.73   27
 20  \w    -80.00 -53.00   1.00    1.65    --  -80.25 -77.00 -30.00   27
 21  \w    -82.00 -55.00   1.00    1.65    --  -80.25 -70.00  87.39   27
 22  \w    -82.00 -55.00   1.00    1.65    --  -80.25 -69.00 -21.93   27
 23  \w    -81.00 -54.00   1.00    1.65    --  -80.25 -73.00 -89.24   27
 24  \w    -78.00 -53.00   1.00    1.65    --  -80.25 -77.00 -90.00   25
 25  \w    -82.00 -55.00   1.00    1.65    --  -80.25 -71.00 145.86   27
 26  \w    -83.00 -55.00   1.00    1.65    --  -80.25 -70.00-147.69   28
 27  \w    -78.00 -53.00   1.00    1.65    --  -80.25 -77.00 -60.00   25
 28  \w    -80.00 -53.00   1.00    1.65    --  -80.25 -76.00 141.39   27
 29  \w    -81.00 -54.00   1.00    1.65    --  -80.25 -77.00  18.14   27
 30  \w    -86.00 -38.00   1.00    1.65    --  -80.25 125.00-120.00   48
 31  \w    -80.00 -53.00   1.00    1.65    --  -80.25 -76.00  44.90   27
 32  \w    -81.00 -54.00   1.00    1.65    --  -80.25 -75.00  59.24   27
 33  \w    -84.00 -57.00   1.00    1.65    --  -80.25 -62.00 156.61   27
 34  \w    -80.00 -53.00   1.00    1.65    --  -80.25 -76.00 130.45   27
 35  \w    -79.00 -54.00   1.00    1.65    --  -80.25 -75.00 -18.55   25
 36  \w    -81.00 -54.00   1.00    1.65    --  -80.25 -75.00   1.44   27
 37  \w    -87.00 -59.00   1.00    1.65    --  -80.25 -55.00-107.35   28
 38  \w    -85.00 -58.00   1.00    1.65    --  -80.25 -60.00 -73.55   27
 39  \w    -81.00 -54.00   1.00    1.65    --  -80.25 -77.00-180.00   27
 40  \w     50.00 113.00   1.00    1.65    --   99.06-125.00  30.00   63
 41  \w     41.00 113.00   1.00    1.65    --   99.06-125.00-150.00   72
 42  \w     74.00 164.00   1.00    1.65    --   99.06  77.00-150.00   90
 43  \w     36.00  72.00   1.00    1.65    --   99.06-125.00   0.00   36
 44  \w     72.00 147.00   1.00    1.65    --   99.06  77.00-120.00   75
 45  \w     40.00  68.00   1.00    1.65    --   99.06 -61.00-150.00   28
 46  \w     75.00 164.00   1.00    1.65    --   99.06  77.00 150.00   89
 47  \w     39.00  65.00   1.00    1.65    --   99.06 -61.00   0.00   26
 48  \w     72.00 165.00   1.00    1.65    --   99.06  77.00  60.00   93
 49  \w     72.00 159.00   1.00    1.65    --   99.06  77.00 120.00   87
 50  \w     44.00  71.00   1.00    1.65    --   99.06 -94.00  90.00   27
 51  \w     31.00  61.00   1.00    1.65    --   99.06 -61.00 120.00   30
 52  \w     73.00 154.00   1.00    1.65    --   99.06  77.00 -90.00   81
 53  \w     74.00 155.00   1.00    1.65    --   99.06  77.00 -30.00   81
 54  \w     72.00 152.00   1.00    1.65    --   99.06  77.00-180.00   80
 55  \w     35.00 106.00   1.00    1.65    --   99.06 -94.00-150.00   71
 56  \w     72.00 143.00   1.00    1.65    --   99.06  77.00  90.00   71
 57  \w     57.00  99.00   1.00    1.65    --   99.06-125.00 -30.00   42
 58  \w     72.00 162.00   1.00    1.65    --   99.06  77.00   0.00   90
 59  \w     43.00 112.00   1.00    1.65    --   99.06-125.00  90.00   69
 60  \w     44.00 113.00   1.00    1.65    --   99.06-125.00 150.00   69
 61  \w     72.00 168.00   1.00    1.65    --   99.06  77.00  30.00   96
 62  \w     72.00 152.00   1.00    1.65    --   99.06  77.00 -60.00   80
;
_diffrn_measurement_device 'four-circle diffractometer'
_diffrn_measurement_device_type 'XtaLAB Synergy, Dualflex, AtlasS2'
_diffrn_measurement_method '\w scans'
_diffrn_orient_matrix_type 'CrysAlisPro convention (1999,Acta A55,543-557)'
_diffrn_orient_matrix_UB_11 -0.1242095000
_diffrn_orient_matrix_UB_12 -0.0391784000
_diffrn_orient_matrix_UB_13 0.0170984000
_diffrn_orient_matrix_UB_21 0.0391226000
_diffrn_orient_matrix_UB_22 0.0187280000
_diffrn_orient_matrix_UB_23 0.0515265000
_diffrn_orient_matrix_UB_31 -0.0717982000
_diffrn_orient_matrix_UB_32 0.0778209000
_diffrn_orient_matrix_UB_33 -0.0038300000
_diffrn_radiation_monochromator mirror
_diffrn_radiation_probe x-ray
_diffrn_radiation_type 'Cu K\a'
_diffrn_radiation_wavelength 1.54184
_diffrn_reflns_av_R_equivalents 0.0378
_diffrn_reflns_av_unetI/netI 0.0156
_diffrn_reflns_Laue_measured_fraction_full 0.999
_diffrn_reflns_Laue_measured_fraction_max 0.992
_diffrn_reflns_limit_h_max 12
_diffrn_reflns_limit_h_min -12
_diffrn_reflns_limit_k_max 21
_diffrn_reflns_limit_k_min -21
_diffrn_reflns_limit_l_max 34
_diffrn_reflns_limit_l_min -35
_diffrn_reflns_number 55956
_diffrn_reflns_point_group_measured_fraction_full 0.999
_diffrn_reflns_point_group_measured_fraction_max 0.992
_diffrn_reflns_theta_full 67.684
_diffrn_reflns_theta_max 74.520
_diffrn_reflns_theta_min 4.977
_diffrn_source 'micro-focus sealed X-ray tube'
_diffrn_source_type 'PhotonJet (Cu) X-ray Source'
_exptl_absorpt_coefficient_mu 7.327
_exptl_absorpt_correction_T_max 1.000
_exptl_absorpt_correction_T_min 0.383
_exptl_absorpt_correction_type gaussian
_exptl_absorpt_process_details
;
CrysAlisPro 1.171.43.101a (Rigaku Oxford Diffraction, 2023)
Numerical absorption correction based on gaussian integration over
a multifaceted crystal model
Empirical absorption correction using spherical harmonics,
implemented in SCALE3 ABSPACK scaling algorithm.
;
_exptl_crystal_colour 'intense red'
_exptl_crystal_density_diffrn 1.505
_exptl_crystal_description prism
_exptl_crystal_F_000 2310
_exptl_crystal_recrystallization_method 'Re-crystallisation from solvent: acetone/water'
_exptl_crystal_size_max 0.2
_exptl_crystal_size_mid 0.12
_exptl_crystal_size_min 0.04
_refine_diff_density_max 1.112
_refine_diff_density_min -0.574
_refine_diff_density_rms 0.085
_refine_ls_extinction_method none
_refine_ls_goodness_of_fit_ref 1.074
_refine_ls_hydrogen_treatment mixed
_refine_ls_matrix_type full
_refine_ls_number_parameters 276
_refine_ls_number_reflns 5151
_refine_ls_number_restraints 6
_refine_ls_restrained_S_all 1.075
_refine_ls_R_factor_all 0.0319
_refine_ls_R_factor_gt 0.0295
_refine_ls_shift/su_max 0.001
_refine_ls_shift/su_mean 0.000
_refine_ls_structure_factor_coef Fsqd
_refine_ls_weighting_details 'w=1/[\s^2^(Fo^2^)+(0.0520P)^2^+8.5578P] where P=(Fo^2^+2Fc^2^)/3'
_refine_ls_weighting_scheme calc
_refine_ls_wR_factor_gt 0.0863
_refine_ls_wR_factor_ref 0.0886
_reflns_Friedel_coverage 0.000
_reflns_number_gt 4787
_reflns_number_total 5151
_reflns_threshold_expression 'I > 2\s(I)'
_cod_data_source_file d5dt00261c2.cif
_cod_data_source_block sbtfa_(3a)
_cod_depositor_comments 'Adding full bibliography for 7718459--7718463.cif.'
_cod_original_formula_sum 'C30.70 H36.60 B2 F7.80 N12 O5.70 S6 Sb'
_cod_database_code 7718462
_shelx_shelxl_version_number 2019/2
_chemical_oxdiff_formula 'C24 H24 B2 N12 O2 F3 S6 Sb '
_shelx_space_group_comment
;
The symmetry employed for this shelxl refinement is uniquely defined
by the following loop, which should always be used as a source of
symmetry information in preference to the above space-group names.
They are only intended as comments.
;
_shelx_estimated_absorpt_t_max 0.758
_shelx_estimated_absorpt_t_min 0.322
_olex2_refinement_description
;
1. Fixed Uiso
 At 1.2 times of:
  All C(H) groups
 At 1.5 times of:
  All B(H) groups, All C(H,H,H) groups
2. Restrained distances
 C22-F21 \\sim C22-F22 \\sim C22-F23
 with sigma of 0.02
 F21-F22 \\sim F21-F23 \\sim F22-F23
 with sigma of 0.02
3. Others
 Fixed Sof: C22(0.5) F21(0.5) F22(0.5) F23(0.5) C31(0.25) C32(0.25) H32A(0.25)
 H32B(0.25) H32C(0.25) C33(0.25) H33B(0.25) H33A(0.25) H33C(0.25) O31(0.25)
 Fixed X: C33(0.25)
 Fixed Y: C33(0.1706)
 Fixed Z: C33(0.5)
4.a Aromatic/amide H refined with riding coordinates:
 C2(H2), C3(H3), C6(H6), C7(H7), C10(H10), C11(H11)
4.b Idealised Me refined as rotating group:
 C4(H4A,H4B,H4C), C8(H8A,H8B,H8C), C12(H12A,H12B,H12C), C32(H32A,H32B,H32C),
 C33(H33B,H33A,H33C)
;
_smtbx_masks_special_details
;
A solvent mask was calculated and 344 electrons were found in a volume of 1030\%A^3^ in 1 
void per unit cell. This is consistent with the presence of 1.6[C2HF3O2] per formula unit 
which accounts for 358 electrons per unit cell. 
;
_smtbx_masks_void_probe_radius 1.2
_smtbx_masks_void_truncation_radius 1.2
_olex2_submission_special_instructions 'No special instructions were received'
_oxdiff_exptl_absorpt_empirical_details
;
Empirical correction (ABSPACK) includes:
- Absorption correction using spherical harmonics
- Frame scaling
- Detector area scaling
;
_oxdiff_exptl_absorpt_empirical_full_max 1.297
_oxdiff_exptl_absorpt_empirical_full_min 0.798

loop_
_space_group_symop_operation_xyz
'x, y, z'
'-x+1/2, y, -z'
'x+1/2, y+1/2, z+1/2'
'-x+1, y+1/2, -z+1/2'
'-x, -y, -z'
'x-1/2, -y, z'
'-x+1/2, -y+1/2, -z+1/2'
'x, -y+1/2, z+1/2'

loop_
_atom_site_label
_atom_site_type_symbol
_atom_site_fract_x
_atom_site_fract_y
_atom_site_fract_z
_atom_site_U_iso_or_equiv
_atom_site_adp_type
_atom_site_occupancy
_atom_site_site_symmetry_order
_atom_site_calc_flag
_atom_site_refinement_flags_posn
_atom_site_refinement_flags_adp
_atom_site_refinement_flags_occupancy
_atom_site_disorder_assembly
_atom_site_disorder_group
Sb1 Sb 0.250000 0.250000 0.250000 0.01970(8) Uani 1 2 d S . P . .
B1 B 0.2227(2) 0.43450(15) 0.15601(9) 0.0241(5) Uani 1 1 d . . . . .
H1 H 0.217(3) 0.4837(17) 0.1323(10) 0.036 Uiso 1 1 d . U . . .
S1 S 0.05652(5) 0.35717(3) 0.25162(2) 0.02264(12) Uani 1 1 d . . . . .
S2 S 0.22326(6) 0.23189(4) 0.15426(2) 0.02899(13) Uani 1 1 d . . . . .
S3 S 0.43948(5) 0.35654(3) 0.24015(2) 0.02298(12) Uani 1 1 d . . . . .
N1 N 0.08663(17) 0.39666(10) 0.15726(6) 0.0220(4) Uani 1 1 d . . . . .
N2 N -0.08374(17) 0.32624(11) 0.17137(7) 0.0253(4) Uani 1 1 d . . . . .
N3 N 0.32372(17) 0.37763(11) 0.13591(6) 0.0231(4) Uani 1 1 d . . . . .
N4 N 0.44998(19) 0.28111(12) 0.11864(7) 0.0270(4) Uani 1 1 d . . . . .
N5 N 0.26592(17) 0.46626(10) 0.20495(7) 0.0227(4) Uani 1 1 d . . . . .
N6 N 0.33715(18) 0.48705(11) 0.27690(7) 0.0251(4) Uani 1 1 d . . . . .
C1 C 0.0213(2) 0.36038(12) 0.19184(8) 0.0218(4) Uani 1 1 d . . . . .
C2 C 0.0204(2) 0.38393(14) 0.11495(8) 0.0284(5) Uani 1 1 d . . . . .
H2 H 0.044966 0.402685 0.084899 0.034 Uiso 1 1 calc R U . . .
C3 C -0.0845(2) 0.34060(14) 0.12346(8) 0.0298(5) Uani 1 1 d . . . . .
H3 H -0.146976 0.323252 0.100824 0.036 Uiso 1 1 calc R U . . .
C4 C -0.1776(2) 0.27818(15) 0.19486(9) 0.0307(5) Uani 1 1 d . . . . .
H4A H -0.263271 0.301863 0.191708 0.046 Uiso 1 1 calc R U . . .
H4B H -0.153647 0.273484 0.228417 0.046 Uiso 1 1 calc R U . . .
H4C H -0.179229 0.226743 0.180333 0.046 Uiso 1 1 calc R U . . .
C5 C 0.3334(2) 0.29956(13) 0.13643(8) 0.0242(4) Uani 1 1 d . . . . .
C6 C 0.4373(2) 0.40736(14) 0.11774(8) 0.0288(5) Uani 1 1 d . . . . .
H6 H 0.456760 0.460578 0.113575 0.035 Uiso 1 1 calc R U . . .
C7 C 0.5148(2) 0.34774(15) 0.10713(8) 0.0310(5) Uani 1 1 d . . . . .
H7 H 0.598396 0.350994 0.094139 0.037 Uiso 1 1 calc R U . . .
C8 C 0.4999(3) 0.20282(16) 0.11381(10) 0.0376(6) Uani 1 1 d . . . . .
H8A H 0.442659 0.173128 0.092604 0.056 Uiso 1 1 calc R U . . .
H8B H 0.503930 0.177885 0.144891 0.056 Uiso 1 1 calc R U . . .
H8C H 0.586582 0.204787 0.100677 0.056 Uiso 1 1 calc R U . . .
C9 C 0.3448(2) 0.43868(12) 0.23956(8) 0.0222(4) Uani 1 1 d . . . . .
C10 C 0.2079(2) 0.53276(13) 0.22167(9) 0.0263(5) Uani 1 1 d . . . . .
H10 H 0.147581 0.563986 0.204608 0.032 Uiso 1 1 calc R U . . .
C11 C 0.2511(2) 0.54569(14) 0.26605(9) 0.0280(5) Uani 1 1 d . . . . .
H11 H 0.227180 0.587132 0.286074 0.034 Uiso 1 1 calc R U . . .
C12 C 0.4115(2) 0.48022(15) 0.32085(9) 0.0319(5) Uani 1 1 d . . . . .
H12A H 0.503287 0.487743 0.314602 0.048 Uiso 1 1 calc R U . . .
H12B H 0.398427 0.428716 0.334377 0.048 Uiso 1 1 calc R U . . .
H12C H 0.382737 0.519611 0.343194 0.048 Uiso 1 1 calc R U . . .
O21 O 0.76624(19) 0.22668(12) 0.46085(6) 0.0356(4) Uani 1 1 d . . . . .
C21 C 0.750000 0.1953(2) 0.500000 0.0299(7) Uani 1 2 d S T P . .
C22 C 0.7799(5) 0.1080(3) 0.5002(3) 0.0370(18) Uani 0.5 1 d D . P A -1
F21 F 0.9084(4) 0.0954(3) 0.50400(14) 0.0659(11) Uani 0.5 1 d D . P A -1
F22 F 0.7448(12) 0.0727(9) 0.4614(3) 0.059(3) Uani 0.5 1 d D . P A -1
F23 F 0.7303(12) 0.0731(9) 0.5365(4) 0.071(4) Uani 0.5 1 d D . P A -1
C31 C 0.3671(12) 0.2024(7) 0.4949(4) 0.045(3) Uiso 0.25 1 d . . P B -4
C32 C 0.3839(17) 0.2847(10) 0.4825(6) 0.071(4) Uiso 0.25 1 d . . P B -4
H32A H 0.476125 0.296643 0.480785 0.107 Uiso 0.25 1 calc R U P B -4
H32B H 0.344609 0.317172 0.506662 0.107 Uiso 0.25 1 calc R U P B -4
H32C H 0.341929 0.295033 0.451758 0.107 Uiso 0.25 1 calc R U P B -4
C33 C 0.250000 0.170600 0.500000 0.064(3) Uiso 0.25 1 d S . P B -4
H33B H 0.259679 0.116034 0.508725 0.096 Uiso 0.25 1 calc R U P B -4
H33A H 0.200740 0.174570 0.470165 0.096 Uiso 0.25 1 calc R U P B -4
H33C H 0.204097 0.198011 0.524867 0.096 Uiso 0.25 1 calc R U P B -4
O31 O 0.4684(11) 0.1647(7) 0.4931(4) 0.068(3) Uiso 0.25 1 d . . P B -4

loop_
_atom_site_aniso_label
_atom_site_aniso_U_11
_atom_site_aniso_U_22
_atom_site_aniso_U_33
_atom_site_aniso_U_23
_atom_site_aniso_U_13
_atom_site_aniso_U_12
Sb1 0.01464(12) 0.01673(12) 0.02785(12) 0.00477(6) 0.00314(8) 0.00063(6)
B1 0.0221(12) 0.0202(12) 0.0302(12) 0.0041(10) 0.0043(9) 0.0014(9)
S1 0.0202(3) 0.0228(3) 0.0249(3) 0.00173(19) 0.00141(19) 0.00165(19)
S2 0.0237(3) 0.0212(3) 0.0422(3) 0.0012(2) 0.0039(2) -0.0017(2)
S3 0.0178(3) 0.0181(3) 0.0331(3) 0.0030(2) 0.0023(2) 0.00070(19)
N1 0.0200(9) 0.0210(9) 0.0251(9) 0.0019(7) 0.0007(7) 0.0026(7)
N2 0.0188(9) 0.0247(9) 0.0322(10) -0.0006(8) -0.0004(7) -0.0004(7)
N3 0.0210(9) 0.0217(9) 0.0267(9) 0.0027(7) 0.0047(7) -0.0001(7)
N4 0.0259(10) 0.0253(10) 0.0300(10) -0.0007(8) 0.0055(8) 0.0040(8)
N5 0.0181(8) 0.0168(9) 0.0334(10) 0.0016(7) 0.0037(7) 0.0001(7)
N6 0.0216(9) 0.0203(9) 0.0333(10) -0.0003(7) 0.0026(7) -0.0008(7)
C1 0.0168(10) 0.0191(10) 0.0294(11) 0.0002(8) 0.0010(8) 0.0025(8)
C2 0.0281(12) 0.0308(12) 0.0263(11) 0.0000(9) -0.0016(9) 0.0052(9)
C3 0.0261(11) 0.0324(13) 0.0307(12) -0.0026(9) -0.0059(9) 0.0053(10)
C4 0.0201(11) 0.0286(13) 0.0433(14) 0.0002(10) 0.0001(10) -0.0030(10)
C5 0.0231(11) 0.0238(11) 0.0257(10) 0.0002(8) 0.0035(8) 0.0011(9)
C6 0.0273(11) 0.0275(12) 0.0318(12) 0.0042(9) 0.0079(9) -0.0030(9)
C7 0.0246(11) 0.0365(13) 0.0322(12) 0.0019(10) 0.0091(9) -0.0014(10)
C8 0.0364(14) 0.0311(14) 0.0457(15) -0.0026(11) 0.0110(11) 0.0097(11)
C9 0.0181(10) 0.0175(10) 0.0312(11) 0.0006(8) 0.0033(8) -0.0024(8)
C10 0.0230(11) 0.0172(10) 0.0388(12) 0.0003(9) 0.0041(9) 0.0011(9)
C11 0.0243(11) 0.0195(11) 0.0406(13) -0.0024(10) 0.0062(9) 0.0007(9)
C12 0.0345(13) 0.0298(13) 0.0313(12) -0.0037(10) -0.0022(10) -0.0006(10)
O21 0.0378(10) 0.0445(10) 0.0246(9) 0.0027(8) 0.0031(7) -0.0036(9)
C21 0.0212(15) 0.041(2) 0.0275(16) 0.000 0.0009(12) 0.000
C22 0.044(6) 0.044(3) 0.023(2) 0.001(3) 0.003(4) 0.006(2)
F21 0.062(2) 0.074(3) 0.061(2) -0.003(2) -0.0047(19) 0.035(2)
F22 0.108(6) 0.038(4) 0.029(4) -0.008(3) -0.019(4) 0.004(4)
F23 0.117(7) 0.044(5) 0.054(6) 0.009(5) 0.045(5) 0.019(5)

loop_
_atom_type_symbol
_atom_type_description
_atom_type_scat_dispersion_real
_atom_type_scat_dispersion_imag
_atom_type_scat_source
C C 0.0181 0.0091 'International Tables Vol C Tables 4.2.6.8 and 6.1.1.4'
H H 0.0000 0.0000 'International Tables Vol C Tables 4.2.6.8 and 6.1.1.4'
B B 0.0090 0.0039 'International Tables Vol C Tables 4.2.6.8 and 6.1.1.4'
F F 0.0727 0.0534 'International Tables Vol C Tables 4.2.6.8 and 6.1.1.4'
N N 0.0311 0.0180 'International Tables Vol C Tables 4.2.6.8 and 6.1.1.4'
O O 0.0492 0.0322 'International Tables Vol C Tables 4.2.6.8 and 6.1.1.4'
S S 0.3331 0.5567 'International Tables Vol C Tables 4.2.6.8 and 6.1.1.4'
Sb Sb -0.0562 5.8946 'International Tables Vol C Tables 4.2.6.8 and 6.1.1.4'

loop_
_exptl_crystal_face_index_h
_exptl_crystal_face_index_k
_exptl_crystal_face_index_l
_exptl_crystal_face_perp_dist
0 0 1 0.0132
-1 1 0 0.0536
-2 -11 2 0.0596
2 10 -2 0.0579
3 -10 1 0.0495
0 0 -1 0.0228
5 -5 2 0.0762

loop_
_geom_angle_atom_site_label_1
_geom_angle_atom_site_label_2
_geom_angle_atom_site_label_3
_geom_angle
_geom_angle_site_symmetry_1
_geom_angle_site_symmetry_3
_geom_angle_publ_flag
S1 Sb1 S1 180.0 7 . ?
S1 Sb1 S2 92.013(17) 7 7 ?
S1 Sb1 S2 87.987(17) 7 . ?
S1 Sb1 S2 92.014(17) . . ?
S1 Sb1 S2 87.986(17) . 7 ?
S2 Sb1 S2 180.0 . 7 ?
S3 Sb1 S1 85.763(18) . 7 ?
S3 Sb1 S1 85.761(18) 7 . ?
S3 Sb1 S1 94.238(17) . . ?
S3 Sb1 S1 94.239(17) 7 7 ?
S3 Sb1 S2 91.973(17) 7 7 ?
S3 Sb1 S2 88.027(17) 7 . ?
S3 Sb1 S2 91.972(17) . . ?
S3 Sb1 S2 88.027(17) . 7 ?
S3 Sb1 S3 180.0 7 . ?
N1 B1 H1 107.8(15) . . ?
N3 B1 H1 107.4(15) . . ?
N3 B1 N1 111.11(18) . . ?
N5 B1 H1 106.7(16) . . ?
N5 B1 N1 111.97(18) . . ?
N5 B1 N3 111.61(18) . . ?
C1 S1 Sb1 98.38(7) . . ?
C5 S2 Sb1 99.15(8) . . ?
C9 S3 Sb1 98.49(7) . . ?
C1 N1 B1 132.67(18) . . ?
C1 N1 C2 107.77(19) . . ?
C2 N1 B1 118.67(19) . . ?
C1 N2 C3 109.24(19) . . ?
C1 N2 C4 126.3(2) . . ?
C3 N2 C4 124.3(2) . . ?
C5 N3 B1 132.69(19) . . ?
C5 N3 C6 107.99(19) . . ?
C6 N3 B1 118.87(19) . . ?
C5 N4 C7 109.5(2) . . ?
C5 N4 C8 125.0(2) . . ?
C7 N4 C8 125.5(2) . . ?
C9 N5 B1 133.13(18) . . ?
C9 N5 C10 107.81(19) . . ?
C10 N5 B1 118.74(19) . . ?
C9 N6 C11 109.20(19) . . ?
C9 N6 C12 125.46(19) . . ?
C11 N6 C12 125.3(2) . . ?
N1 C1 S1 128.68(17) . . ?
N1 C1 N2 107.52(19) . . ?
N2 C1 S1 123.79(17) . . ?
N1 C2 H2 125.6 . . ?
C3 C2 N1 108.7(2) . . ?
C3 C2 H2 125.6 . . ?
N2 C3 H3 126.6 . . ?
C2 C3 N2 106.8(2) . . ?
C2 C3 H3 126.6 . . ?
N2 C4 H4A 109.5 . . ?
N2 C4 H4B 109.5 . . ?
N2 C4 H4C 109.5 . . ?
H4A C4 H4B 109.5 . . ?
H4A C4 H4C 109.5 . . ?
H4B C4 H4C 109.5 . . ?
N3 C5 S2 129.26(17) . . ?
N3 C5 N4 107.28(19) . . ?
N4 C5 S2 123.45(18) . . ?
N3 C6 H6 125.9 . . ?
C7 C6 N3 108.2(2) . . ?
C7 C6 H6 125.9 . . ?
N4 C7 H7 126.5 . . ?
C6 C7 N4 107.0(2) . . ?
C6 C7 H7 126.5 . . ?
N4 C8 H8A 109.5 . . ?
N4 C8 H8B 109.5 . . ?
N4 C8 H8C 109.5 . . ?
H8A C8 H8B 109.5 . . ?
H8A C8 H8C 109.5 . . ?
H8B C8 H8C 109.5 . . ?
N5 C9 S3 129.28(17) . . ?
N5 C9 N6 107.72(19) . . ?
N6 C9 S3 122.98(17) . . ?
N5 C10 H10 125.7 . . ?
C11 C10 N5 108.6(2) . . ?
C11 C10 H10 125.7 . . ?
N6 C11 H11 126.7 . . ?
C10 C11 N6 106.7(2) . . ?
C10 C11 H11 126.7 . . ?
N6 C12 H12A 109.5 . . ?
N6 C12 H12B 109.5 . . ?
N6 C12 H12C 109.5 . . ?
H12A C12 H12B 109.5 . . ?
H12A C12 H12C 109.5 . . ?
H12B C12 H12C 109.5 . . ?
O21 C21 O21 128.5(4) 2_656 . ?
O21 C21 C22 116.9(4) 2_656 . ?
O21 C21 C22 113.5(4) . . ?
F21 C22 C21 110.9(4) . . ?
F22 C22 C21 113.8(9) . . ?
F22 C22 F21 104.3(7) . . ?
F22 C22 F23 109.8(7) . . ?
F23 C22 C21 112.0(9) . . ?
F23 C22 F21 105.5(7) . . ?
C33 C31 C32 122.1(11) . . ?
O31 C31 C32 113.2(12) . . ?
O31 C31 C33 123.9(11) . . ?
C31 C32 H32A 109.5 . . ?
C31 C32 H32B 109.5 . . ?
C31 C32 H32C 109.5 . . ?
H32A C32 H32B 109.5 . . ?
H32A C32 H32C 109.5 . . ?
H32B C32 H32C 109.5 . . ?
C31 C33 H33B 109.5 . . ?
C31 C33 H33A 109.5 . . ?
C31 C33 H33C 109.5 . . ?
H33B C33 H33A 109.5 . . ?
H33B C33 H33C 109.5 . . ?
H33A C33 H33C 109.5 . . ?

loop_
_geom_bond_atom_site_label_1
_geom_bond_atom_site_label_2
_geom_bond_distance
_geom_bond_site_symmetry_2
_geom_bond_publ_flag
Sb1 S1 2.7310(5) 7 ?
Sb1 S1 2.7311(5) . ?
Sb1 S2 2.7365(6) . ?
Sb1 S2 2.7365(6) 7 ?
Sb1 S3 2.7108(5) . ?
Sb1 S3 2.7108(5) 7 ?
B1 H1 1.08(3) . ?
B1 N1 1.556(3) . ?
B1 N3 1.553(3) . ?
B1 N5 1.548(3) . ?
S1 C1 1.724(2) . ?
S2 C5 1.718(2) . ?
S3 C9 1.726(2) . ?
N1 C1 1.355(3) . ?
N1 C2 1.385(3) . ?
N2 C1 1.357(3) . ?
N2 C3 1.378(3) . ?
N2 C4 1.451(3) . ?
N3 C5 1.354(3) . ?
N3 C6 1.393(3) . ?
N4 C5 1.356(3) . ?
N4 C7 1.376(3) . ?
N4 C8 1.457(3) . ?
N5 C9 1.350(3) . ?
N5 C10 1.386(3) . ?
N6 C9 1.352(3) . ?
N6 C11 1.380(3) . ?
N6 C12 1.454(3) . ?
C2 H2 0.9500 . ?
C2 C3 1.346(4) . ?
C3 H3 0.9500 . ?
C4 H4A 0.9800 . ?
C4 H4B 0.9800 . ?
C4 H4C 0.9800 . ?
C6 H6 0.9500 . ?
C6 C7 1.344(4) . ?
C7 H7 0.9500 . ?
C8 H8A 0.9800 . ?
C8 H8B 0.9800 . ?
C8 H8C 0.9800 . ?
C10 H10 0.9500 . ?
C10 C11 1.344(4) . ?
C11 H11 0.9500 . ?
C12 H12A 0.9800 . ?
C12 H12B 0.9800 . ?
C12 H12C 0.9800 . ?
O21 C21 1.249(2) . ?
C21 C22 1.541(6) . ?
C22 F21 1.351(6) . ?
C22 F22 1.304(9) . ?
C22 F23 1.306(10) . ?
C31 C32 1.48(2) . ?
C31 C33 1.343(13) . ?
C31 O31 1.237(16) . ?
C32 H32A 0.9800 . ?
C32 H32B 0.9800 . ?
C32 H32C 0.9800 . ?
C33 H33B 0.9800 . ?
C33 H33A 0.9800 . ?
C33 H33C 0.9800 . ?

loop_
_geom_torsion_atom_site_label_1
_geom_torsion_atom_site_label_2
_geom_torsion_atom_site_label_3
_geom_torsion_atom_site_label_4
_geom_torsion
_geom_torsion_site_symmetry_1
_geom_torsion_site_symmetry_2
_geom_torsion_site_symmetry_3
_geom_torsion_site_symmetry_4
_geom_torsion_publ_flag
Sb1 S1 C1 N1 -77.5(2) . . . . ?
Sb1 S1 C1 N2 103.99(18) . . . . ?
Sb1 S2 C5 N3 -75.0(2) . . . . ?
Sb1 S2 C5 N4 106.54(19) . . . . ?
Sb1 S3 C9 N5 -74.3(2) . . . . ?
Sb1 S3 C9 N6 104.34(17) . . . . ?
B1 N1 C1 S1 12.3(3) . . . . ?
B1 N1 C1 N2 -169.0(2) . . . . ?
B1 N1 C2 C3 170.7(2) . . . . ?
B1 N3 C5 S2 8.8(4) . . . . ?
B1 N3 C5 N4 -172.5(2) . . . . ?
B1 N3 C6 C7 173.7(2) . . . . ?
B1 N5 C9 S3 5.1(4) . . . . ?
B1 N5 C9 N6 -173.7(2) . . . . ?
B1 N5 C10 C11 174.48(19) . . . . ?
N1 B1 N3 C5 -29.5(3) . . . . ?
N1 B1 N3 C6 159.13(19) . . . . ?
N1 B1 N5 C9 99.7(3) . . . . ?
N1 B1 N5 C10 -72.9(2) . . . . ?
N1 C2 C3 N2 0.0(3) . . . . ?
N3 B1 N1 C1 96.5(3) . . . . ?
N3 B1 N1 C2 -71.1(2) . . . . ?
N3 B1 N5 C9 -25.6(3) . . . . ?
N3 B1 N5 C10 161.80(18) . . . . ?
N3 C6 C7 N4 -0.1(3) . . . . ?
N5 B1 N1 C1 -29.0(3) . . . . ?
N5 B1 N1 C2 163.33(19) . . . . ?
N5 B1 N3 C5 96.3(3) . . . . ?
N5 B1 N3 C6 -75.1(2) . . . . ?
N5 C10 C11 N6 0.3(3) . . . . ?
C1 N1 C2 C3 0.2(3) . . . . ?
C1 N2 C3 C2 -0.2(3) . . . . ?
C2 N1 C1 S1 -179.02(17) . . . . ?
C2 N1 C1 N2 -0.3(2) . . . . ?
C3 N2 C1 S1 179.13(16) . . . . ?
C3 N2 C1 N1 0.4(2) . . . . ?
C4 N2 C1 S1 -4.2(3) . . . . ?
C4 N2 C1 N1 177.0(2) . . . . ?
C4 N2 C3 C2 -177.0(2) . . . . ?
C5 N3 C6 C7 0.3(3) . . . . ?
C5 N4 C7 C6 -0.2(3) . . . . ?
C6 N3 C5 S2 -179.13(18) . . . . ?
C6 N3 C5 N4 -0.5(2) . . . . ?
C7 N4 C5 S2 179.20(17) . . . . ?
C7 N4 C5 N3 0.4(3) . . . . ?
C8 N4 C5 S2 -2.4(3) . . . . ?
C8 N4 C5 N3 178.8(2) . . . . ?
C8 N4 C7 C6 -178.6(2) . . . . ?
C9 N5 C10 C11 0.1(3) . . . . ?
C9 N6 C11 C10 -0.6(3) . . . . ?
C10 N5 C9 S3 178.30(17) . . . . ?
C10 N5 C9 N6 -0.5(2) . . . . ?
C11 N6 C9 S3 -178.20(16) . . . . ?
C11 N6 C9 N5 0.7(2) . . . . ?
C12 N6 C9 S3 4.0(3) . . . . ?
C12 N6 C9 N5 -177.1(2) . . . . ?
C12 N6 C11 C10 177.2(2) . . . . ?
O21 C21 C22 F21 79.7(6) . . . . ?
O21 C21 C22 F21 -89.3(6) 2_656 . . . ?
O21 C21 C22 F22 153.5(7) 2_656 . . . ?
O21 C21 C22 F22 -37.5(7) . . . . ?
O21 C21 C22 F23 28.2(8) 2_656 . . . ?
O21 C21 C22 F23 -162.7(7) . . . . ?

loop_
_exptl_oxdiff_crystal_face_indexfrac_h
_exptl_oxdiff_crystal_face_indexfrac_k
_exptl_oxdiff_crystal_face_indexfrac_l
_exptl_oxdiff_crystal_face_x
_exptl_oxdiff_crystal_face_y
_exptl_oxdiff_crystal_face_z
0.0000 -0.0003 0.9999 0.0171 0.0515 -0.0039
-0.9996 1.0000 -0.0002 0.0850 -0.0204 0.1496
-1.7419 -10.7647 2.1179 0.6743 -0.1606 -0.7208
2.3700 10.4237 -2.1651 -0.7398 0.1764 0.6493
2.7274 -10.2234 1.2791 0.0836 -0.0189 -0.9963
-0.0000 0.0003 -0.9999 -0.0171 -0.0515 0.0039
4.9981 -5.0005 2.0010 -0.3907 0.2050 -0.7557

loop_
_smtbx_masks_void_nr
_smtbx_masks_void_average_x
_smtbx_masks_void_average_y
_smtbx_masks_void_average_z
_smtbx_masks_void_volume
_smtbx_masks_void_count_electrons
_smtbx_masks_void_content
1 -0.978 0.000 0.000 514.7 172.2 '3.2 C2HF3O2'
2 -0.762 0.500 0.500 514.7 172.2 '3.2 C2HF3O2'
